data_2212469
loop_
_publ_author_name
'Lian Chen'
'Cheng-Yang Yue'
'Da-Qiang Yuan'
'Fei-Long Jiang'
'Mao-Chun Hong'

_publ_section_title
;
 Bis(tetraethylammonium) bis(dimethylammonium)
 dihydrogendecavanadate(V)
;
_journal_coeditor_code BR2025
_journal_issue 3
_journal_name_full 'Acta Crystallographica Section E'
_journal_page_first m675
_journal_page_last m677
_journal_paper_doi 10.1107/S1600536807004758
_journal_volume 63
_journal_year 2007
_chemical_formula_iupac '(C2 H8 N)2 (C8 H20 N)2 [H2 V10 O28]'
_chemical_formula_moiety '2(C8 H20 N+), 2(C2 H8 N +), H2 O28 V10 4-'
_chemical_formula_sum 'C20 H58 N4 O28 V10'
_chemical_formula_weight 1312.10
_chemical_name_systematic
;
Bis(tetraethylammonium) bis(dimethylammonium) dihydrogendecavanadate
;
_space_group_IT_number 14
_symmetry_cell_setting monoclinic
_symmetry_space_group_name_Hall '-P 2ybc'
_symmetry_space_group_name_H-M 'P 1 21/c 1'
_atom_sites_solution_hydrogens geom
_atom_sites_solution_primary direct
_atom_sites_solution_secondary difmap
_audit_creation_method SHELXL-97
_cell_angle_alpha 90.00
_cell_angle_beta 90.149(3)
_cell_angle_gamma 90.00
_cell_formula_units_Z 4
_cell_length_a 22.342(5)
_cell_length_b 17.134(4)
_cell_length_c 11.673(3)
_cell_measurement_reflns_used 8685
_cell_measurement_temperature 173(2)
_cell_measurement_theta_max 27.5
_cell_measurement_theta_min 2.11
_cell_volume 4468.5(18)
_computing_cell_refinement CrystalClear
_computing_data_collection 'CrystalClear (Rigaku, 2000)'
_computing_data_reduction CrystalClear
_computing_molecular_graphics 'SHELXTL (Bruker, 1997)'
_computing_publication_material SHELXTL
_computing_structure_refinement 'SHELXL97 (Sheldrick, 1997)'
_computing_structure_solution 'SHELXS97 (Sheldrick, 1997)'
_diffrn_ambient_temperature 173(2)
_diffrn_detector_area_resol_mean 14.6306
_diffrn_measured_fraction_theta_full 0.996
_diffrn_measured_fraction_theta_max 0.996
_diffrn_measurement_device_type 'Mercury70 (2x2 bin mode)'
_diffrn_measurement_method CCD-profile-fitting
_diffrn_radiation_monochromator graphite
_diffrn_radiation_source 'fine-focus sealed tube'
_diffrn_radiation_type MoK\a
_diffrn_radiation_wavelength 0.71073
_diffrn_reflns_av_R_equivalents 0.0279
_diffrn_reflns_av_sigmaI/netI 0.0288
_diffrn_reflns_limit_h_max 28
_diffrn_reflns_limit_h_min -29
_diffrn_reflns_limit_k_max 22
_diffrn_reflns_limit_k_min -10
_diffrn_reflns_limit_l_max 15
_diffrn_reflns_limit_l_min -15
_diffrn_reflns_number 32458
_diffrn_reflns_theta_full 27.49
_diffrn_reflns_theta_max 27.49
_diffrn_reflns_theta_min 2.18
_diffrn_standards_decay_% 0
_diffrn_standards_number 0
_exptl_absorpt_coefficient_mu 2.082
_exptl_absorpt_correction_T_max 0.732
_exptl_absorpt_correction_T_min 0.541
_exptl_absorpt_correction_type multi-scan
_exptl_absorpt_process_details '(CrystalClear; Rigaku, 2000)'
_exptl_crystal_colour yellow
_exptl_crystal_density_diffrn 1.950
_exptl_crystal_density_method 'not measured'
_exptl_crystal_description prism
_exptl_crystal_F_000 2640
_exptl_crystal_size_max 0.30
_exptl_crystal_size_mid 0.25
_exptl_crystal_size_min 0.15
_refine_diff_density_max 1.465
_refine_diff_density_min -0.639
_refine_ls_extinction_method none
_refine_ls_goodness_of_fit_ref 1.010
_refine_ls_hydrogen_treatment mixed
_refine_ls_matrix_type full
_refine_ls_number_parameters 574
_refine_ls_number_reflns 10250
_refine_ls_number_restraints 0
_refine_ls_restrained_S_all 1.010
_refine_ls_R_factor_all 0.0488
_refine_ls_R_factor_gt 0.0420
_refine_ls_shift/su_max 0.001
_refine_ls_shift/su_mean 0.000
_refine_ls_structure_factor_coef Fsqd
_refine_ls_weighting_details 'calc w=1/[\s^2^(Fo^2^)+(0.0198P)^2^+14.9963P] where P=(Fo^2^+2Fc^2^)/3'
_refine_ls_weighting_scheme calc
_refine_ls_wR_factor_gt 0.0869
_refine_ls_wR_factor_ref 0.0903
_reflns_number_gt 9041
_reflns_number_total 10215
_reflns_threshold_expression I>2\s(I)
_cod_data_source_file br2025.cif
_cod_data_source_block I
_cod_original_cell_volume 4468.2(18)
_cod_original_sg_symbol_Hall '-p 2ybc'
_cod_original_sg_symbol_H-M 'P 21/c'
_cod_database_code 2212469
_cod_database_fobs_code 2212469

loop_
_symmetry_equiv_pos_as_xyz
'x, y, z'
'-x, y+1/2, -z+1/2'
'-x, -y, -z'
'x, -y-1/2, z-1/2'

loop_
_atom_site_type_symbol
_atom_site_label
_atom_site_fract_x
_atom_site_fract_y
_atom_site_fract_z
_atom_site_U_iso_or_equiv
_atom_site_adp_type
_atom_site_calc_flag
_atom_site_refinement_flags
_atom_site_occupancy
V V1 0.56239(3) 0.37206(3) 0.30827(5) 0.03020(13) Uani d . 1
V V2 0.46684(2) 0.49239(3) 0.37560(4) 0.01974(11) Uani d . 1
V V3 0.37359(2) 0.61056(3) 0.46039(6) 0.03199(14) Uani d . 1
V V4 0.39590(2) 0.46498(3) 0.61078(5) 0.02394(12) Uani d . 1
V V5 0.48267(2) 0.34451(3) 0.52392(5) 0.02205(11) Uani d . 1
V V6 0.11375(2) 0.36487(3) 0.99625(5) 0.02619(12) Uani d . 1
V V7 0.03923(2) 0.49383(3) 0.88269(4) 0.01936(11) Uani d . 1
V V8 -0.03827(3) 0.62632(3) 0.78528(5) 0.02678(12) Uani d . 1
V V9 0.03348(2) 0.65165(3) 1.01157(5) 0.02311(11) Uani d . 1
V V10 0.10172(2) 0.52120(3) 1.12636(5) 0.02297(11) Uani d . 1
O O1 0.57081(12) 0.32151(16) 0.1927(2) 0.0459(7) Uani d . 1
O O2 0.48629(10) 0.43418(13) 0.26599(18) 0.0282(5) Uani d . 1
O O3 0.50398(10) 0.30753(12) 0.3888(2) 0.0273(5) Uani d . 1
O O4 0.52460(9) 0.57438(12) 0.34728(18) 0.0225(4) Uani d . 1
O O5 0.40526(10) 0.54200(13) 0.3336(2) 0.0285(5) Uani d . 1
O O6 0.42380(9) 0.41519(11) 0.46542(17) 0.0203(4) Uani d . 1
O O7 0.55961(11) 0.32191(14) 0.5964(2) 0.0335(6) Uani d . 1
H H7 0.5663(19) 0.283(3) 0.622(4) 0.044(13) Uiso d . 1
O O8 0.44412(11) 0.27531(13) 0.5789(2) 0.0338(5) Uani d . 1
O O9 0.46058(9) 0.55488(11) 0.53266(17) 0.0195(4) Uani d . 1
O O10 0.39786(10) 0.53659(14) 0.7251(2) 0.0322(5) Uani d . 1
O O11 0.35379(11) 0.39708(14) 0.6592(2) 0.0363(6) Uani d . 1
O O12 0.37916(10) 0.66279(14) 0.5996(2) 0.0366(6) Uani d . 1
O O13 0.34257(10) 0.52459(13) 0.5234(2) 0.0318(5) Uani d . 1
O O14 0.31844(12) 0.65155(17) 0.3982(3) 0.0533(8) Uani d . 1
O O15 -0.03603(13) 0.67092(16) 0.6639(2) 0.0436(7) Uani d . 1
O O16 0.03146(10) 0.54936(13) 0.76472(18) 0.0284(5) Uani d . 1
O O17 0.02213(10) 0.68492(13) 0.8702(2) 0.0294(5) Uani d . 1
O O18 0.08576(9) 0.56749(12) 0.97237(18) 0.0216(4) Uani d . 1
O O19 0.03145(9) 0.44046(11) 1.04499(17) 0.0189(4) Uani d . 1
O O20 0.09647(9) 0.43162(13) 0.85715(18) 0.0255(5) Uani d . 1
O O21 0.04279(10) 0.30822(13) 0.9349(2) 0.0308(5) Uani d . 1
H H21 0.048(2) 0.265(3) 0.899(4) 0.055(14) Uiso d . 1
O O22 0.07761(11) 0.71541(14) 1.0659(2) 0.0371(6) Uani d . 1
O O23 0.08631(10) 0.45772(13) 1.24681(18) 0.0276(5) Uani d . 1
O O24 0.14943(11) 0.58179(15) 1.1765(2) 0.0377(6) Uani d . 1
O O25 0.09631(10) 0.32303(13) 1.1381(2) 0.0304(5) Uani d . 1
O O26 0.15146(9) 0.44729(13) 1.05553(19) 0.0268(5) Uani d . 1
O O27 0.16632(11) 0.30969(16) 0.9501(2) 0.0407(6) Uani d . 1
O O28 -0.02579(9) 0.42264(12) 0.85044(17) 0.0214(4) Uani d . 1
N N1 0.22734(13) 0.62781(18) 0.8065(3) 0.0382(7) Uani d . 1
N N2 0.27579(15) 0.3447(2) 0.2758(3) 0.0473(9) Uani d . 1
N N3 0.00206(19) 0.8507(2) 0.8550(3) 0.0512(9) Uani d . 1
H H3C 0.0096 0.7981 0.8604 0.061 Uiso calc R 1
H H3D 0.0083 0.8654 0.7802 0.061 Uiso calc R 1
N N4 0.50616(18) 0.35346(19) 0.8589(3) 0.0504(9) Uani d . 1
H H4E 0.4958 0.3016 0.8641 0.060 Uiso calc R 1
H H4D 0.5026 0.3680 0.7833 0.060 Uiso calc R 1
C C1 0.2119(2) 0.5462(3) 0.8496(6) 0.0807(19) Uani d . 1
H H1A 0.2045 0.5494 0.9331 0.097 Uiso calc R 1
H H1B 0.1741 0.5296 0.8127 0.097 Uiso calc R 1
C C2 0.2575(3) 0.4849(3) 0.8292(6) 0.091(2) Uani d . 1
H H2A 0.2565 0.4693 0.7484 0.137 Uiso calc R 1
H H2B 0.2489 0.4396 0.8775 0.137 Uiso calc R 1
H H2C 0.2973 0.5054 0.8480 0.137 Uiso calc R 1
C C3 0.2413(3) 0.6259(4) 0.6800(5) 0.0861(19) Uani d . 1
H H3A 0.2747 0.5892 0.6662 0.103 Uiso calc R 1
H H3B 0.2543 0.6784 0.6549 0.103 Uiso calc R 1
C C4 0.1859(4) 0.6001(6) 0.6076(7) 0.141(4) Uani d . 1
H H4A 0.1797 0.5438 0.6163 0.212 Uiso calc R 1
H H4B 0.1928 0.6123 0.5267 0.212 Uiso calc R 1
H H4C 0.1502 0.6280 0.6343 0.212 Uiso calc R 1
C C5 0.2830(2) 0.6574(3) 0.8638(6) 0.0745(16) Uani d . 1
H H5A 0.2936 0.7088 0.8311 0.089 Uiso calc R 1
H H5B 0.3164 0.6210 0.8476 0.089 Uiso calc R 1
C C6 0.2759(4) 0.6657(5) 0.9959(6) 0.104(2) Uani d . 1
H H6A 0.2425 0.7010 1.0126 0.157 Uiso calc R 1
H H6B 0.3129 0.6869 1.0288 0.157 Uiso calc R 1
H H6C 0.2677 0.6144 1.0295 0.157 Uiso calc R 1
C C7 0.1738(2) 0.6773(3) 0.8311(5) 0.0621(13) Uani d . 1
H H7A 0.1659 0.6764 0.9145 0.075 Uiso calc R 1
H H7B 0.1386 0.6548 0.7917 0.075 Uiso calc R 1
C C8 0.1821(3) 0.7628(3) 0.7919(6) 0.0859(19) Uani d . 1
H H8A 0.1714 0.7981 0.8547 0.129 Uiso calc R 1
H H8B 0.1562 0.7731 0.7257 0.129 Uiso calc R 1
H H8C 0.2240 0.7714 0.7704 0.129 Uiso calc R 1
C C9 0.3182(3) 0.4078(5) 0.2587(7) 0.129(4) Uani d . 1
H H9A 0.3588 0.3853 0.2517 0.155 Uiso calc R 1
H H9B 0.3179 0.4417 0.3273 0.155 Uiso calc R 1
C C10 0.3055(5) 0.4578(7) 0.1534(9) 0.168(4) Uiso d . 1
H H10A 0.2815 0.4278 0.0985 0.252 Uiso calc R 1
H H10B 0.3434 0.4730 0.1178 0.252 Uiso calc R 1
H H10C 0.2834 0.5046 0.1763 0.252 Uiso calc R 1
C C11 0.2668(2) 0.2925(4) 0.1755(4) 0.0736(16) Uani d . 1
H H11A 0.2511 0.3245 0.1116 0.088 Uiso calc R 1
H H11B 0.3066 0.2727 0.1518 0.088 Uiso calc R 1
C C12 0.2265(2) 0.2243(3) 0.1900(4) 0.0526(11) Uani d . 1
H H12A 0.2425 0.1900 0.2501 0.079 Uiso calc R 1
H H12B 0.2240 0.1954 0.1177 0.079 Uiso calc R 1
H H12C 0.1866 0.2424 0.2118 0.079 Uiso calc R 1
C C13 0.2971(2) 0.2982(3) 0.3808(4) 0.0608(12) Uani d . 1
H H13A 0.3063 0.3354 0.4433 0.073 Uiso calc R 1
H H13B 0.2637 0.2647 0.4072 0.073 Uiso calc R 1
C C14 0.3493(3) 0.2492(3) 0.3620(5) 0.0827(19) Uani d . 1
H H14A 0.3372 0.2017 0.3213 0.124 Uiso calc R 1
H H14B 0.3671 0.2352 0.4360 0.124 Uiso calc R 1
H H14C 0.3787 0.2778 0.3161 0.124 Uiso calc R 1
C C15 0.2135(3) 0.3773(4) 0.3084(6) 0.0804(18) Uani d . 1
H H15A 0.1940 0.3983 0.2387 0.096 Uiso calc R 1
H H15B 0.1884 0.3340 0.3373 0.096 Uiso calc R 1
C C16 0.2163(4) 0.4412(5) 0.3988(9) 0.167(5) Uani d . 1
H H16A 0.2382 0.4220 0.4660 0.250 Uiso calc R 1
H H16B 0.1756 0.4557 0.4213 0.250 Uiso calc R 1
H H16C 0.2369 0.4869 0.3674 0.250 Uiso calc R 1
C C17 0.0444(2) 0.8928(3) 0.9288(4) 0.0653(13) Uani d . 1
H H17A 0.0374 0.9491 0.9221 0.098 Uiso calc R 1
H H17B 0.0855 0.8809 0.9049 0.098 Uiso calc R 1
H H17C 0.0388 0.8765 1.0085 0.098 Uiso calc R 1
C C18 -0.0611(2) 0.8653(3) 0.8847(4) 0.0632(13) Uani d . 1
H H18A -0.0684 0.8488 0.9638 0.095 Uiso calc R 1
H H18B -0.0871 0.8356 0.8328 0.095 Uiso calc R 1
H H18C -0.0698 0.9211 0.8771 0.095 Uiso calc R 1
C C19 0.5690(3) 0.3625(3) 0.8947(4) 0.0734(17) Uani d . 1
H H19A 0.5812 0.4170 0.8848 0.110 Uiso calc R 1
H H19B 0.5944 0.3288 0.8477 0.110 Uiso calc R 1
H H19C 0.5731 0.3478 0.9754 0.110 Uiso calc R 1
C C20 0.4637(3) 0.4000(3) 0.9278(5) 0.0728(16) Uani d . 1
H H20A 0.4653 0.3826 1.0078 0.109 Uiso calc R 1
H H20B 0.4231 0.3928 0.8978 0.109 Uiso calc R 1
H H20C 0.4746 0.4553 0.9235 0.109 Uiso calc R 1

loop_
_atom_site_aniso_label
_atom_site_aniso_U_11
_atom_site_aniso_U_22
_atom_site_aniso_U_33
_atom_site_aniso_U_12
_atom_site_aniso_U_13
_atom_site_aniso_U_23
V1 0.0295(3) 0.0231(3) 0.0380(3) -0.0042(2) 0.0103(2) -0.0129(2)
V2 0.0220(2) 0.0168(2) 0.0205(2) -0.00227(19) -0.00257(19) 0.00057(19)
V3 0.0221(3) 0.0215(3) 0.0524(4) 0.0043(2) -0.0050(2) 0.0017(3)
V4 0.0210(2) 0.0194(2) 0.0315(3) -0.0029(2) 0.0065(2) -0.0023(2)
V5 0.0241(2) 0.0133(2) 0.0287(3) -0.00118(19) -0.0008(2) 0.00051(19)
V6 0.0238(3) 0.0224(3) 0.0323(3) 0.0064(2) -0.0017(2) -0.0044(2)
V7 0.0204(2) 0.0185(2) 0.0192(2) -0.00037(19) 0.00339(18) -0.00027(19)
V8 0.0332(3) 0.0216(3) 0.0255(3) 0.0009(2) -0.0020(2) 0.0077(2)
V9 0.0247(3) 0.0143(2) 0.0303(3) -0.0016(2) -0.0007(2) 0.0000(2)
V10 0.0218(2) 0.0192(2) 0.0279(3) -0.0001(2) -0.0040(2) -0.0013(2)
O1 0.0488(16) 0.0368(14) 0.0520(16) -0.0099(12) 0.0190(13) -0.0244(13)
O2 0.0353(12) 0.0252(11) 0.0242(11) -0.0063(10) -0.0002(9) -0.0040(9)
O3 0.0272(11) 0.0175(10) 0.0373(13) -0.0003(9) 0.0032(9) -0.0072(9)
O4 0.0248(10) 0.0196(10) 0.0232(10) -0.0042(8) -0.0001(8) 0.0026(8)
O5 0.0285(11) 0.0228(11) 0.0343(12) -0.0020(9) -0.0098(9) 0.0037(9)
O6 0.0201(10) 0.0158(9) 0.0250(10) -0.0021(8) 0.0000(8) -0.0021(8)
O7 0.0340(13) 0.0171(11) 0.0494(16) 0.0011(10) -0.0107(11) 0.0090(11)
O8 0.0380(13) 0.0211(11) 0.0423(14) -0.0052(10) -0.0003(11) 0.0062(10)
O9 0.0187(9) 0.0148(9) 0.0249(10) 0.0002(8) 0.0003(8) -0.0005(8)
O10 0.0329(12) 0.0279(12) 0.0360(13) -0.0068(10) 0.0150(10) -0.0078(10)
O11 0.0333(13) 0.0295(12) 0.0462(15) -0.0100(10) 0.0148(11) -0.0027(11)
O12 0.0251(11) 0.0221(12) 0.0626(17) 0.0021(9) 0.0057(11) -0.0105(11)
O13 0.0195(10) 0.0256(12) 0.0505(15) 0.0007(9) 0.0015(10) -0.0052(11)
O14 0.0333(14) 0.0358(15) 0.091(2) 0.0088(12) -0.0202(15) 0.0050(15)
O15 0.0611(18) 0.0364(14) 0.0335(14) 0.0019(13) -0.0007(12) 0.0168(11)
O16 0.0331(12) 0.0282(12) 0.0237(11) -0.0003(10) 0.0046(9) 0.0035(9)
O17 0.0320(12) 0.0197(11) 0.0365(13) -0.0025(9) 0.0007(10) 0.0089(9)
O18 0.0199(10) 0.0177(10) 0.0271(11) -0.0024(8) 0.0027(8) 0.0003(8)
O19 0.0202(10) 0.0153(9) 0.0213(10) 0.0003(8) 0.0002(8) 0.0006(8)
O20 0.0242(11) 0.0271(11) 0.0252(11) 0.0033(9) 0.0043(8) -0.0037(9)
O21 0.0297(12) 0.0179(11) 0.0449(14) 0.0042(9) -0.0028(10) -0.0095(10)
O22 0.0380(13) 0.0225(12) 0.0507(16) -0.0074(10) -0.0068(11) -0.0033(11)
O23 0.0318(12) 0.0262(11) 0.0246(11) 0.0029(10) -0.0057(9) 0.0011(9)
O24 0.0329(13) 0.0309(13) 0.0494(15) -0.0041(11) -0.0108(11) -0.0052(11)
O25 0.0344(12) 0.0207(11) 0.0360(13) 0.0058(10) -0.0062(10) 0.0031(9)
O26 0.0219(10) 0.0251(11) 0.0334(12) 0.0020(9) -0.0017(9) -0.0023(9)
O27 0.0361(13) 0.0387(14) 0.0473(15) 0.0164(12) 0.0013(11) -0.0094(12)
O28 0.0231(10) 0.0182(10) 0.0227(10) 0.0000(8) -0.0003(8) -0.0030(8)
N1 0.0270(14) 0.0325(16) 0.055(2) -0.0027(12) 0.0171(13) -0.0014(14)
N2 0.0443(19) 0.046(2) 0.052(2) -0.0077(16) -0.0236(16) 0.0056(16)
N3 0.092(3) 0.0313(17) 0.0304(17) 0.0079(18) 0.0047(17) 0.0086(14)
N4 0.089(3) 0.0290(16) 0.0333(17) -0.0165(18) -0.0149(18) 0.0088(14)
C1 0.069(3) 0.041(3) 0.132(5) -0.008(2) 0.050(3) 0.000(3)
C2 0.083(4) 0.038(3) 0.152(6) 0.008(3) 0.064(4) 0.009(3)
C3 0.088(4) 0.097(5) 0.074(4) 0.009(4) 0.030(3) -0.003(3)
C4 0.155(8) 0.182(10) 0.086(5) -0.002(7) -0.031(5) -0.058(6)
C5 0.052(3) 0.059(3) 0.113(5) -0.002(3) -0.003(3) 0.006(3)
C6 0.127(6) 0.111(6) 0.075(4) 0.015(5) -0.040(4) -0.006(4)
C7 0.043(2) 0.056(3) 0.088(4) 0.005(2) 0.015(2) 0.000(3)
C8 0.095(4) 0.048(3) 0.115(5) 0.026(3) 0.005(4) 0.017(3)
C9 0.123(6) 0.118(6) 0.145(7) -0.082(5) -0.085(5) 0.074(5)
C11 0.064(3) 0.103(5) 0.054(3) -0.015(3) -0.013(2) 0.001(3)
C12 0.052(2) 0.050(3) 0.056(3) -0.004(2) -0.011(2) -0.010(2)
C13 0.064(3) 0.062(3) 0.057(3) 0.001(3) -0.014(2) 0.003(2)
C14 0.079(4) 0.071(4) 0.099(4) 0.020(3) -0.049(3) -0.017(3)
C15 0.067(3) 0.068(4) 0.106(5) 0.010(3) -0.034(3) -0.011(3)
C16 0.122(6) 0.142(7) 0.235(11) 0.078(6) -0.110(7) -0.135(8)
C17 0.081(4) 0.065(3) 0.050(3) -0.007(3) 0.004(2) 0.008(2)
C18 0.082(4) 0.061(3) 0.047(3) -0.005(3) -0.004(2) 0.019(2)
C19 0.098(4) 0.071(4) 0.051(3) -0.033(3) -0.019(3) 0.021(3)
C20 0.112(5) 0.045(3) 0.061(3) -0.002(3) -0.002(3) 0.001(2)

loop_
_atom_type_symbol
_atom_type_description
_atom_type_scat_dispersion_real
_atom_type_scat_dispersion_imag
_atom_type_scat_source
C C 0.0033 0.0016 'International Tables Vol C Tables 4.2.6.8 and 6.1.1.4'
H H 0.0000 0.0000 'International Tables Vol C Tables 4.2.6.8 and 6.1.1.4'
N N 0.0061 0.0033 'International Tables Vol C Tables 4.2.6.8 and 6.1.1.4'
O O 0.0106 0.0060 'International Tables Vol C Tables 4.2.6.8 and 6.1.1.4'
V V 0.3005 0.5294 'International Tables Vol C Tables 4.2.6.8 and 6.1.1.4'

loop_
_geom_angle_atom_site_label_1
_geom_angle_atom_site_label_2
_geom_angle_atom_site_label_3
_geom_angle_site_symmetry_1
_geom_angle_site_symmetry_3
_geom_angle
_geom_angle_publ_flag
O1 V1 O12 . 3_666 103.67(14) no
O1 V1 O10 . 3_666 102.82(12) no
O12 V1 O10 3_666 3_666 93.39(11) no
O1 V1 O3 . . 100.24(12) no
O12 V1 O3 3_666 . 90.54(11) no
O10 V1 O3 3_666 . 154.96(10) no
O1 V1 O2 . . 100.06(13) no
O12 V1 O2 3_666 . 156.01(10) no
O10 V1 O2 3_666 . 84.76(10) no
O3 V1 O2 . . 81.72(9) no
O1 V1 O9 . 3_666 173.67(12) no
O12 V1 O9 3_666 3_666 81.98(10) no
O10 V1 O9 3_666 3_666 79.45(9) no
O3 V1 O9 . 3_666 76.63(8) no
O2 V1 O9 . 3_666 74.15(8) no
O1 V1 V3 . 3_666 137.10(12) no
O12 V1 V3 3_666 3_666 33.54(8) no
O10 V1 V3 3_666 3_666 83.09(8) no
O3 V1 V3 . 3_666 86.67(7) no
O2 V1 V3 . 3_666 122.84(6) no
O9 V1 V3 3_666 3_666 48.73(5) no
O1 V1 V4 . 3_666 134.78(10) no
O12 V1 V4 3_666 3_666 84.19(8) no
O10 V1 V4 3_666 3_666 31.98(7) no
O3 V1 V4 . 3_666 124.45(7) no
O2 V1 V4 . 3_666 81.66(6) no
O9 V1 V4 3_666 3_666 47.84(5) no
V3 V1 V4 3_666 3_666 60.234(19) no
O2 V2 O5 . . 106.84(12) no
O2 V2 O4 . . 97.29(10) no
O5 V2 O4 . . 97.36(10) no
O2 V2 O6 . . 97.82(10) no
O5 V2 O6 . . 95.47(10) no
O4 V2 O6 . . 156.42(9) no
O2 V2 O9 . 3_666 87.62(10) no
O5 V2 O9 . 3_666 165.49(10) no
O4 V2 O9 . 3_666 81.55(8) no
O6 V2 O9 . 3_666 81.10(8) no
O2 V2 O9 . . 166.49(10) no
O5 V2 O9 . . 86.65(10) no
O4 V2 O9 . . 80.06(8) no
O6 V2 O9 . . 81.02(8) no
O9 V2 O9 3_666 . 78.90(8) no
O14 V3 O13 . . 104.52(13) no
O14 V3 O12 . . 103.67(14) no
O13 V3 O12 . . 93.57(12) no
O14 V3 O7 . 3_666 99.83(14) no
O13 V3 O7 . 3_666 154.50(10) no
O12 V3 O7 . 3_666 87.88(11) no
O14 V3 O5 . . 101.21(14) no
O13 V3 O5 . . 87.66(10) no
O12 V3 O5 . . 153.91(10) no
O7 V3 O5 3_666 . 80.25(10) no
O14 V3 O9 . . 173.33(14) no
O13 V3 O9 . . 80.62(9) no
O12 V3 O9 . . 79.99(9) no
O7 V3 O9 3_666 . 74.56(9) no
O5 V3 O9 . . 74.50(8) no
O14 V3 V1 . 3_666 135.84(12) no
O13 V3 V1 . 3_666 84.16(8) no
O12 V3 V1 . 3_666 32.18(8) no
O7 V3 V1 3_666 3_666 83.63(8) no
O5 V3 V1 . 3_666 122.58(7) no
O9 V3 V1 . 3_666 48.08(5) no
O11 V4 O10 . . 104.21(12) no
O11 V4 O13 . . 102.43(12) no
O10 V4 O13 . . 92.64(11) no
O11 V4 O4 . 3_666 101.24(12) no
O10 V4 O4 . 3_666 91.65(10) no
O13 V4 O4 . 3_666 154.09(10) no
O11 V4 O6 . . 100.03(11) no
O10 V4 O6 . . 154.94(9) no
O13 V4 O6 . . 88.26(10) no
O4 V4 O6 3_666 . 77.35(9) no
O11 V4 O9 . . 175.27(10) no
O10 V4 O9 . . 79.90(9) no
O13 V4 O9 . . 79.53(9) no
O4 V4 O9 3_666 . 76.10(8) no
O6 V4 O9 . . 75.64(8) no
O11 V4 V1 . 3_666 136.55(9) no
O10 V4 V1 . 3_666 32.54(7) no
O13 V4 V1 . 3_666 82.22(7) no
O4 V4 V1 3_666 3_666 87.83(6) no
O6 V4 V1 . 3_666 123.38(6) no
O9 V4 V1 . 3_666 47.74(5) no
O8 V5 O3 . . 103.81(12) no
O8 V5 O6 . . 104.00(11) no
O3 V5 O6 . . 95.45(10) no
O8 V5 O7 . . 98.83(12) no
O3 V5 O7 . . 94.40(11) no
O6 V5 O7 . . 152.14(10) no
O8 V5 O4 . 3_666 99.45(11) no
O3 V5 O4 . 3_666 156.68(9) no
O6 V5 O4 . 3_666 77.14(9) no
O7 V5 O4 . 3_666 83.59(10) no
O8 V5 O9 . 3_666 173.52(11) no
O3 V5 O9 . 3_666 81.87(9) no
O6 V5 O9 . 3_666 78.28(8) no
O7 V5 O9 . 3_666 77.41(9) no
O4 V5 O9 3_666 3_666 75.00(8) no
O27 V6 O26 . . 104.57(12) no
O27 V6 O25 . . 103.23(13) no
O26 V6 O25 . . 93.45(11) no
O27 V6 O21 . . 100.09(12) no
O26 V6 O21 . . 154.27(10) no
O25 V6 O21 . . 87.92(11) no
O27 V6 O20 . . 101.68(12) no
O26 V6 O20 . . 87.29(10) no
O25 V6 O20 . . 154.04(10) no
O21 V6 O20 . . 80.60(10) no
O27 V6 O19 . . 173.52(11) no
O26 V6 O19 . . 80.61(9) no
O25 V6 O19 . . 80.08(9) no
O21 V6 O19 . . 74.32(9) no
O20 V6 O19 . . 74.43(8) no
O27 V6 V8 . 3_567 135.58(11) no
O26 V6 V8 . 3_567 84.18(8) no
O25 V6 V8 . 3_567 32.36(7) no
O21 V6 V8 . 3_567 83.35(8) no
O20 V6 V8 . 3_567 122.41(6) no
O19 V6 V8 . 3_567 47.98(5) no
O16 V7 O20 . . 106.77(11) no
O16 V7 O28 . . 96.98(10) no
O20 V7 O28 . . 97.83(10) no
O16 V7 O18 . . 97.33(10) no
O20 V7 O18 . . 95.77(10) no
O28 V7 O18 . . 156.48(9) no
O16 V7 O19 . . 166.14(10) no
O20 V7 O19 . . 87.10(9) no
O28 V7 O19 . . 80.67(8) no
O18 V7 O19 . . 80.96(8) no
O16 V7 O19 . 3_567 87.14(10) no
O20 V7 O19 . 3_567 166.02(10) no
O28 V7 O19 . 3_567 81.50(8) no
O18 V7 O19 . 3_567 80.68(8) no
O19 V7 O19 . 3_567 79.00(8) no
O15 V8 O25 . 3_567 103.44(13) no
O15 V8 O23 . 3_567 102.27(13) no
O25 V8 O23 3_567 3_567 93.33(11) no
O15 V8 O17 . . 100.35(13) no
O25 V8 O17 3_567 . 89.86(11) no
O23 V8 O17 3_567 . 155.73(10) no
O15 V8 O16 . . 100.17(12) no
O25 V8 O16 3_567 . 156.11(10) no
O23 V8 O16 3_567 . 85.17(10) no
O17 V8 O16 . . 82.29(10) no
O15 V8 O19 . 3_567 174.17(12) no
O25 V8 O19 3_567 3_567 81.80(9) no
O23 V8 O19 3_567 3_567 79.76(9) no
O17 V8 O19 . 3_567 76.90(8) no
O16 V8 O19 . 3_567 74.46(8) no
O15 V8 V6 . 3_567 136.63(11) no
O25 V8 V6 3_567 3_567 33.29(7) no
O23 V8 V6 3_567 3_567 83.43(7) no
O17 V8 V6 . 3_567 86.17(7) no
O16 V8 V6 . 3_567 123.20(6) no
O19 V8 V6 3_567 3_567 48.77(5) no
O15 V8 V10 . 3_567 134.43(11) no
O25 V8 V10 3_567 3_567 84.05(8) no
O23 V8 V10 3_567 3_567 32.19(7) no
O17 V8 V10 . 3_567 124.83(7) no
O16 V8 V10 . 3_567 82.08(7) no
O19 V8 V10 3_567 3_567 47.94(5) no
V6 V8 V10 3_567 3_567 60.436(19) no
O22 V9 O17 . . 103.71(12) no
O22 V9 O18 . . 103.50(11) no
O17 V9 O18 . . 96.10(10) no
O22 V9 O21 . 3_567 99.83(12) no
O17 V9 O21 . 3_567 93.59(11) no
O18 V9 O21 . 3_567 151.76(10) no
O22 V9 O28 . 3_567 99.46(11) no
O17 V9 O28 . 3_567 156.79(10) no
O18 V9 O28 . 3_567 76.91(9) no
O21 V9 O28 3_567 3_567 83.80(10) no
O22 V9 O19 . 3_567 173.77(11) no
O17 V9 O19 . 3_567 81.99(9) no
O18 V9 O19 . 3_567 78.10(8) no
O21 V9 O19 3_567 3_567 77.08(9) no
O28 V9 O19 3_567 3_567 74.94(8) no
O24 V10 O23 . . 103.53(12) no
O24 V10 O26 . . 101.79(12) no
O23 V10 O26 . . 92.90(10) no
O24 V10 O28 . 3_567 101.90(11) no
O23 V10 O28 . 3_567 91.21(10) no
O26 V10 O28 . 3_567 154.26(9) no
O24 V10 O18 . . 100.89(12) no
O23 V10 O18 . . 154.66(10) no
O26 V10 O18 . . 88.63(9) no
O28 V10 O18 3_567 . 77.16(8) no
O24 V10 O19 . . 176.04(11) no
O23 V10 O19 . . 80.10(9) no
O26 V10 O19 . . 79.42(9) no
O28 V10 O19 3_567 . 76.29(8) no
O18 V10 O19 . . 75.32(8) no
O24 V10 V8 . 3_567 135.93(10) no
O23 V10 V8 . 3_567 32.64(7) no
O26 V10 V8 . 3_567 82.38(7) no
O28 V10 V8 3_567 3_567 87.56(7) no
O18 V10 V8 . 3_567 123.15(6) no
O19 V10 V8 . 3_567 47.84(5) no
V2 O2 V1 . . 109.78(11) no
V5 O3 V1 . . 114.11(11) no
V2 O4 V4 . 3_666 108.15(10) no
V2 O4 V5 . 3_666 108.17(10) no
V4 O4 V5 3_666 3_666 97.08(9) no
V2 O5 V3 . . 111.50(12) no
V5 O6 V2 . . 106.42(10) no
V5 O6 V4 . . 100.52(10) no
V2 O6 V4 . . 108.85(9) no
V5 O7 V3 . 3_666 113.45(12) no
V5 O7 H7 . . 122(3) no
V3 O7 H7 3_666 . 120(3) no
V2 O9 V2 3_666 . 101.10(8) no
V2 O9 V5 3_666 3_666 90.58(8) no
V2 O9 V5 . 3_666 95.43(8) no
V2 O9 V1 3_666 3_666 88.39(8) no
V2 O9 V1 . 3_666 170.17(10) no
V5 O9 V1 3_666 3_666 86.96(7) no
V2 O9 V4 3_666 . 91.41(8) no
V2 O9 V4 . . 92.71(8) no
V5 O9 V4 3_666 . 171.09(10) no
V1 O9 V4 3_666 . 84.42(7) no
V2 O9 V3 3_666 . 170.69(10) no
V2 O9 V3 . . 87.16(7) no
V5 O9 V3 3_666 . 92.90(8) no
V1 O9 V3 3_666 . 83.18(7) no
V4 O9 V3 . . 83.86(7) no
V4 O10 V1 . 3_666 115.48(12) no
V1 O12 V3 3_666 . 114.28(12) no
V3 O13 V4 . . 115.30(12) no
V7 O16 V8 . . 110.11(11) no
V9 O17 V8 . . 114.00(11) no
V9 O18 V7 . . 107.03(10) no
V9 O18 V10 . . 101.07(10) no
V7 O18 V10 . . 108.76(10) no
V7 O19 V7 . 3_567 101.00(8) no
V7 O19 V9 . 3_567 95.47(8) no
V7 O19 V9 3_567 3_567 90.52(8) no
V7 O19 V8 . 3_567 170.47(10) no
V7 O19 V8 3_567 3_567 88.21(7) no
V9 O19 V8 3_567 3_567 86.83(7) no
V7 O19 V10 . . 93.01(8) no
V7 O19 V10 3_567 . 91.41(8) no
V9 O19 V10 3_567 . 170.78(10) no
V8 O19 V10 3_567 . 84.23(7) no
V7 O19 V6 . . 87.40(7) no
V7 O19 V6 3_567 . 170.68(10) no
V9 O19 V6 3_567 . 92.72(7) no
V8 O19 V6 3_567 . 83.25(7) no
V10 O19 V6 . . 84.05(7) no
V7 O20 V6 . . 110.95(11) no
V9 O21 V6 3_567 . 114.20(12) no
V9 O21 H21 3_567 . 125(3) no
V6 O21 H21 . . 120(3) no
V10 O23 V8 . 3_567 115.17(12) no
V8 O25 V6 3_567 . 114.35(12) no
V6 O26 V10 . . 115.17(11) no
V7 O28 V10 . 3_567 108.19(10) no
V7 O28 V9 . 3_567 107.56(10) no
V10 O28 V9 3_567 3_567 96.93(9) no
C7 N1 C5 . . 112.7(4) no
C7 N1 C3 . . 111.6(4) no
C5 N1 C3 . . 105.7(4) no
C7 N1 C1 . . 106.0(3) no
C5 N1 C1 . . 110.5(4) no
C3 N1 C1 . . 110.5(4) no
C9 N2 C11 . . 115.3(5) no
C9 N2 C13 . . 107.2(4) no
C11 N2 C13 . . 110.9(4) no
C9 N2 C15 . . 110.6(5) no
C11 N2 C15 . . 107.0(4) no
C13 N2 C15 . . 105.5(4) no
C17 N3 C18 . . 113.3(4) no
C17 N3 H3C . . 108.9 no
C18 N3 H3C . . 108.9 no
C17 N3 H3D . . 108.9 no
C18 N3 H3D . . 108.9 no
H3C N3 H3D . . 107.7 no
C19 N4 C20 . . 113.7(4) no
C19 N4 H4E . . 108.8 no
C20 N4 H4E . . 108.8 no
C19 N4 H4D . . 108.8 no
C20 N4 H4D . . 108.8 no
H4E N4 H4D . . 107.7 no
C2 C1 N1 . . 116.1(4) no
C2 C1 H1A . . 108.3 no
N1 C1 H1A . . 108.3 no
C2 C1 H1B . . 108.3 no
N1 C1 H1B . . 108.3 no
H1A C1 H1B . . 107.4 no
C1 C2 H2A . . 109.5 no
C1 C2 H2B . . 109.5 no
H2A C2 H2B . . 109.5 no
C1 C2 H2C . . 109.5 no
H2A C2 H2C . . 109.5 no
H2B C2 H2C . . 109.5 no
N1 C3 C4 . . 111.7(5) no
N1 C3 H3A . . 109.3 no
C4 C3 H3A . . 109.3 no
N1 C3 H3B . . 109.3 no
C4 C3 H3B . . 109.3 no
H3A C3 H3B . . 107.9 no
C3 C4 H4A . . 109.5 no
C3 C4 H4B . . 109.5 no
H4A C4 H4B . . 109.5 no
C3 C4 H4C . . 109.5 no
H4A C4 H4C . . 109.5 no
H4B C4 H4C . . 109.5 no
N1 C5 C6 . . 112.7(5) no
N1 C5 H5A . . 109.0 no
C6 C5 H5A . . 109.0 no
N1 C5 H5B . . 109.0 no
C6 C5 H5B . . 109.0 no
H5A C5 H5B . . 107.8 no
C5 C6 H6A . . 109.5 no
C5 C6 H6B . . 109.5 no
H6A C6 H6B . . 109.5 no
C5 C6 H6C . . 109.5 no
H6A C6 H6C . . 109.5 no
H6B C6 H6C . . 109.5 no
N1 C7 C8 . . 112.6(4) no
N1 C7 H7A . . 109.1 no
C8 C7 H7A . . 109.1 no
N1 C7 H7B . . 109.1 no
C8 C7 H7B . . 109.1 no
H7A C7 H7B . . 107.8 no
C7 C8 H8A . . 109.5 no
C7 C8 H8B . . 109.5 no
H8A C8 H8B . . 109.5 no
C7 C8 H8C . . 109.5 no
H8A C8 H8C . . 109.5 no
H8B C8 H8C . . 109.5 no
N2 C9 C10 . . 114.2(6) no
N2 C9 H9A . . 108.7 no
C10 C9 H9A . . 108.7 no
N2 C9 H9B . . 108.7 no
C10 C9 H9B . . 108.7 no
H9A C9 H9B . . 107.6 no
C9 C10 H10A . . 109.5 no
C9 C10 H10B . . 109.5 no
H10A C10 H10B . . 109.5 no
C9 C10 H10C . . 109.5 no
H10A C10 H10C . . 109.5 no
H10B C10 H10C . . 109.5 no
C12 C11 N2 . . 117.7(4) no
C12 C11 H11A . . 107.9 no
N2 C11 H11A . . 107.9 no
C12 C11 H11B . . 107.9 no
N2 C11 H11B . . 107.9 no
H11A C11 H11B . . 107.2 no
C11 C12 H12A . . 109.5 no
C11 C12 H12B . . 109.5 no
H12A C12 H12B . . 109.5 no
C11 C12 H12C . . 109.5 no
H12A C12 H12C . . 109.5 no
H12B C12 H12C . . 109.5 no
C14 C13 N2 . . 115.2(5) no
C14 C13 H13A . . 108.5 no
N2 C13 H13A . . 108.5 no
C14 C13 H13B . . 108.5 no
N2 C13 H13B . . 108.5 no
H13A C13 H13B . . 107.5 no
C13 C14 H14A . . 109.5 no
C13 C14 H14B . . 109.5 no
H14A C14 H14B . . 109.5 no
C13 C14 H14C . . 109.5 no
H14A C14 H14C . . 109.5 no
H14B C14 H14C . . 109.5 no
C16 C15 N2 . . 113.3(5) no
C16 C15 H15A . . 108.9 no
N2 C15 H15A . . 108.9 no
C16 C15 H15B . . 108.9 no
N2 C15 H15B . . 108.9 no
H15A C15 H15B . . 107.7 no
C15 C16 H16A . . 109.5 no
C15 C16 H16B . . 109.5 no
H16A C16 H16B . . 109.5 no
C15 C16 H16C . . 109.5 no
H16A C16 H16C . . 109.5 no
H16B C16 H16C . . 109.5 no
N3 C17 H17A . . 109.5 no
N3 C17 H17B . . 109.5 no
H17A C17 H17B . . 109.5 no
N3 C17 H17C . . 109.5 no
H17A C17 H17C . . 109.5 no
H17B C17 H17C . . 109.5 no
N3 C18 H18A . . 109.5 no
N3 C18 H18B . . 109.5 no
H18A C18 H18B . . 109.5 no
N3 C18 H18C . . 109.5 no
H18A C18 H18C . . 109.5 no
H18B C18 H18C . . 109.5 no
N4 C19 H19A . . 109.5 no
N4 C19 H19B . . 109.5 no
H19A C19 H19B . . 109.5 no
N4 C19 H19C . . 109.5 no
H19A C19 H19C . . 109.5 no
H19B C19 H19C . . 109.5 no
N4 C20 H20A . . 109.5 no
N4 C20 H20B . . 109.5 no
H20A C20 H20B . . 109.5 no
N4 C20 H20C . . 109.5 no
H20A C20 H20C . . 109.5 no
H20B C20 H20C . . 109.5 no

loop_
_geom_bond_atom_site_label_1
_geom_bond_atom_site_label_2
_geom_bond_site_symmetry_2
_geom_bond_distance
_geom_bond_publ_flag
V1 O1 . 1.614(3) yes
V1 O2 . 2.065(2) yes
V1 O3 . 1.953(2) yes
V1 O9 3_666 2.298(2) yes
V1 O10 3_666 1.842(2) yes
V1 O12 3_666 1.792(3) yes
V1 V3 3_666 3.0669(11) no
V1 V4 3_666 3.0907(9) no
V2 O2 . 1.680(2) yes
V2 O4 . 1.937(2) yes
V2 O5 . 1.689(2) yes
V2 O6 . 1.944(2) yes
V2 O9 . 2.128(2) yes
V2 O9 3_666 2.103(2) yes
V3 O5 . 2.019(2) yes
V3 O7 3_666 2.003(3) yes
V3 O9 . 2.322(2) yes
V3 O12 . 1.859(3) yes
V3 O13 . 1.787(2) yes
V3 O14 . 1.592(3) yes
V3 V1 3_666 3.0669(11) no
V4 O4 3_666 1.961(2) yes
V4 O6 . 2.000(2) yes
V4 O9 . 2.302(2) yes
V4 O10 . 1.813(2) yes
V4 O11 . 1.600(2) yes
V4 O13 . 1.870(2) yes
V4 V1 3_666 3.0907(10) no
V5 O3 . 1.767(2) yes
V5 O4 3_666 2.054(2) yes
V5 O6 . 1.913(2) yes
V5 O7 . 1.953(3) yes
V5 O8 . 1.601(2) yes
V5 O9 3_666 2.240(2) yes
V6 O19 . 2.321(2) yes
V6 O20 . 2.022(2) yes
V6 O21 . 1.991(2) yes
V6 O25 . 1.847(2) yes
V6 O26 . 1.783(2) yes
V6 O27 . 1.602(2) yes
V6 V8 3_567 3.0647(10) no
V7 O16 . 1.682(2) yes
V7 O18 . 1.940(2) yes
V7 O19 . 2.111(2) yes
V7 O19 3_567 2.117(2) yes
V7 O20 . 1.692(2) yes
V7 O28 . 1.933(2) yes
V8 O15 . 1.610(2) yes
V8 O16 . 2.056(2) yes
V8 O17 . 1.951(2) yes
V8 O19 3_567 2.293(2) yes
V8 O23 3_567 1.834(2) yes
V8 O25 3_567 1.800(2) yes
V8 V6 3_567 3.0647(10) no
V8 V10 3_567 3.0773(9) no
V9 O17 . 1.763(2) yes
V9 O18 . 1.912(2) yes
V9 O19 3_567 2.242(2) yes
V9 O21 3_567 1.943(2) yes
V9 O22 . 1.601(2) yes
V9 O28 3_567 2.061(2) yes
V10 O18 . 1.996(2) yes
V10 O19 . 2.296(2) yes
V10 O23 . 1.811(2) yes
V10 O24 . 1.598(2) yes
V10 O26 . 1.878(2) yes
V10 O28 3_567 1.970(2) yes
V10 V8 3_567 3.0773(9) no
O4 V4 3_666 1.961(2) no
O4 V5 3_666 2.054(2) no
O7 V3 3_666 2.003(3) no
O7 H7 . 0.74(4) no
O9 V2 3_666 2.103(2) no
O9 V5 3_666 2.240(2) no
O9 V1 3_666 2.298(2) no
O10 V1 3_666 1.842(2) no
O12 V1 3_666 1.792(3) no
O19 V7 3_567 2.117(2) no
O19 V9 3_567 2.242(2) no
O19 V8 3_567 2.293(2) no
O21 V9 3_567 1.943(2) no
O21 H21 . 0.86(5) no
O23 V8 3_567 1.834(2) no
O25 V8 3_567 1.800(2) no
O28 V10 3_567 1.970(2) no
O28 V9 3_567 2.061(2) no
N1 C7 . 1.494(5) no
N1 C5 . 1.499(6) no
N1 C3 . 1.510(6) no
N1 C1 . 1.525(6) no
N2 C9 . 1.451(7) no
N2 C11 . 1.486(6) no
N2 C13 . 1.536(6) no
N2 C15 . 1.547(7) no
N3 C17 . 1.467(6) no
N3 C18 . 1.476(6) no
N3 H3C . 0.9200 no
N3 H3D . 0.9200 no
N4 C19 . 1.472(6) no
N4 C20 . 1.479(7) no
N4 H4E . 0.9200 no
N4 H4D . 0.9200 no
C1 C2 . 1.483(7) no
C1 H1A . 0.9900 no
C1 H1B . 0.9900 no
C2 H2A . 0.9800 no
C2 H2B . 0.9800 no
C2 H2C . 0.9800 no
C3 C4 . 1.562(9) no
C3 H3A . 0.9900 no
C3 H3B . 0.9900 no
C4 H4A . 0.9800 no
C4 H4B . 0.9800 no
C4 H4C . 0.9800 no
C5 C6 . 1.557(9) no
C5 H5A . 0.9900 no
C5 H5B . 0.9900 no
C6 H6A . 0.9800 no
C6 H6B . 0.9800 no
C6 H6C . 0.9800 no
C7 C8 . 1.547(7) no
C7 H7A . 0.9900 no
C7 H7B . 0.9900 no
C8 H8A . 0.9800 no
C8 H8B . 0.9800 no
C8 H8C . 0.9800 no
C9 C10 . 1.524(11) no
C9 H9A . 0.9900 no
C9 H9B . 0.9900 no
C10 H10A . 0.9800 no
C10 H10B . 0.9800 no
C10 H10C . 0.9800 no
C11 C12 . 1.485(7) no
C11 H11A . 0.9900 no
C11 H11B . 0.9900 no
C12 H12A . 0.9800 no
C12 H12B . 0.9800 no
C12 H12C . 0.9800 no
C13 C14 . 1.454(7) no
C13 H13A . 0.9900 no
C13 H13B . 0.9900 no
C14 H14A . 0.9800 no
C14 H14B . 0.9800 no
C14 H14C . 0.9800 no
C15 C16 . 1.522(8) no
C15 H15A . 0.9900 no
C15 H15B . 0.9900 no
C16 H16A . 0.9800 no
C16 H16B . 0.9800 no
C16 H16C . 0.9800 no
C17 H17A . 0.9800 no
C17 H17B . 0.9800 no
C17 H17C . 0.9800 no
C18 H18A . 0.9800 no
C18 H18B . 0.9800 no
C18 H18C . 0.9800 no
C19 H19A . 0.9800 no
C19 H19B . 0.9800 no
C19 H19C . 0.9800 no
C20 H20A . 0.9800 no
C20 H20B . 0.9800 no
C20 H20C . 0.9800 no

loop_
_geom_hbond_atom_site_label_D
_geom_hbond_atom_site_label_H
_geom_hbond_atom_site_label_A
_geom_hbond_site_symmetry_A
_geom_hbond_distance_DH
_geom_hbond_distance_HA
_geom_hbond_distance_DA
_geom_hbond_angle_DHA
O7 H7 O1 4_566 0.74(4) 1.98(5) 2.714(3) 171(5)
O21 H21 O15 2_546 0.86(5) 1.79(5) 2.624(3) 164(5)
N3 H3C O17 . 0.92 1.96 2.881(4) 177.6
N3 H3D O28 2_556 0.92 1.86 2.749(4) 163.2
N4 H4E O3 4_566 0.92 1.90 2.781(4) 159.4
N4 H4D O4 3_666 0.92 1.91 2.790(4) 158.4
N4 H4D O7 . 0.92 2.65 3.335(5) 132.0
